data_1509769
loop_
_publ_author_name
'Cardoso Gil, R.H.'
'von Schnering, H.G.'
'Peters, K.'
'Grin', Yu.'
'Carrillo-Cabrera, W.'
'Schultheiss, M.'

_publ_section_title
;
 New examples for the unexpected stability of the 10pi electron Hueckel
 arene (Si6)10-
;
_journal_name_full 'Zeitschrift fuer Anorganische und Allgemeine Chemie'
_journal_page_first 285
_journal_page_last 293
_journal_paper_doi 10.1002/(SICI)1521-3749(199902)625:2<285::AID-ZAAC285>3.0.CO;2-V
_journal_volume 625
_journal_year 1999
_chemical_formula_sum 'Ag2 Ca4 Si6'
_chemical_name_systematic 'Ca4 Ag2 Si6'
_space_group_IT_number 69
_symmetry_space_group_name_Hall '-F 2 2'
_symmetry_space_group_name_H-M 'F m m m'
_cell_angle_alpha 90
_cell_angle_beta 90
_cell_angle_gamma 90
_cell_formula_units_Z 4
_cell_length_a 8.315
_cell_length_b 14.391
_cell_length_c 8.646
_cell_volume 1034.590
_citation_journal_id_ASTM ZAACAB
_cod_data_source_file silver2-3_35.cif
_cod_data_source_block Ag2Ca4Si6
_cod_original_cell_volume 1034.59
_cod_database_code 1509769

loop_
_symmetry_equiv_pos_as_xyz
x,y,z
-x,-y,z
x,-y,-z
-x,y,-z
-x,-y,-z
x,y,-z
-x,y,z
x,-y,z
x,y+1/2,z+1/2
-x,-y+1/2,z+1/2
x,-y+1/2,-z+1/2
-x,y+1/2,-z+1/2
-x,-y+1/2,-z+1/2
x,y+1/2,-z+1/2
-x,y+1/2,z+1/2
x,-y+1/2,z+1/2
x+1/2,y,z+1/2
-x+1/2,-y,z+1/2
x+1/2,-y,-z+1/2
-x+1/2,y,-z+1/2
-x+1/2,-y,-z+1/2
x+1/2,y,-z+1/2
-x+1/2,y,z+1/2
x+1/2,-y,z+1/2
x+1/2,y+1/2,z
-x+1/2,-y+1/2,z
x+1/2,-y+1/2,-z
-x+1/2,y+1/2,-z
-x+1/2,-y+1/2,-z
x+1/2,y+1/2,-z
-x+1/2,y+1/2,z
x+1/2,-y+1/2,z

loop_
_atom_site_label
_atom_site_type_symbol
_atom_site_fract_x
_atom_site_fract_y
_atom_site_fract_z
_atom_site_occupancy
_atom_site_U_iso_or_equiv
Ca1 Ca+2 0 0 0.24885 1 0.0
Ca2 Ca+2 0.25 0.25 0.25 1 0.0
Si2 Si-1 0.24403 0.0807 0 1 0.0
Si1 Si-1 0 0.1618 0 1 0.0
Ag1 Ag+1 0 0.66668 0 1 0.0
